data_4337059
loop_
_publ_author_name
'Antoine B\'eziau'
'St\'ephane A. Baudron'
'Audrey Fluck'
'Mir Wais Hosseini'

_publ_contact_author
; Prof Mir Wais Hosseini
  Laboratoire de Tectonique Mol\'eculaire, 
  UMR CNRS 7140, Universit\'e de Strasbourg,
  CS 90032
  F-67081 Strasbourg Cedex, France 
;
_publ_contact_author_email hosseini@unistra.fr
_publ_contact_author_fax '33 3 68 85 13 23'
_publ_contact_author_phone '33 3 68 85 13 25'
_publ_section_title
;
 From Sequential to One-Pot Synthesis of Dipyrrin Based Grid-Type Mixed
 Metal-Organic Frameworks
;
_journal_name_full 'Inorganic Chemistry'
_journal_page_first 14439
_journal_page_last 14448
_journal_paper_doi 10.1021/ic402892f
_journal_volume 52
_journal_year 2013
_chemical_formula_sum 'C73 H53 Cd Cl5 N16 Pd2'
_chemical_formula_weight 1656.76
_chemical_name_systematic
;
 ?
;
_space_group_IT_number 31
_symmetry_cell_setting orthorhombic
_symmetry_space_group_name_Hall 'P 2ac -2'
_symmetry_space_group_name_H-M 'P m n 21'
_atom_sites_solution_hydrogens geom
_atom_sites_solution_primary direct
_atom_sites_solution_secondary difmap
_audit_creation_method SHELXL-97
_cell_angle_alpha 90.00
_cell_angle_beta 90.00
_cell_angle_gamma 90.00
_cell_formula_units_Z 2
_cell_length_a 30.0402(11)
_cell_length_b 8.9013(3)
_cell_length_c 13.5698(5)
_cell_measurement_reflns_used 9859
_cell_measurement_temperature 173(2)
_cell_measurement_theta_max 29.08
_cell_measurement_theta_min 2.53
_cell_volume 3628.5(2)
_computing_cell_refinement 'Bruker SAINT'
_computing_data_collection 'Bruker APEX2'
_computing_data_reduction 'Bruker SAINT'
_computing_molecular_graphics 'Bruker SHELXTL'
_computing_publication_material 'Bruker SHELXTL'
_computing_structure_refinement 'SHELXL-97 (Sheldrick, 2008)'
_computing_structure_solution 'SHELXS-97 (Sheldrick, 2008)'
_diffrn_ambient_temperature 173(2)
_diffrn_measured_fraction_theta_full 0.964
_diffrn_measured_fraction_theta_max 0.964
_diffrn_measurement_device_type 'Bruker APEX-II CCD'
_diffrn_measurement_method '\f and \w scans'
_diffrn_radiation_monochromator graphite
_diffrn_radiation_source 'fine-focus sealed tube'
_diffrn_radiation_type MoK\a
_diffrn_radiation_wavelength 0.71073
_diffrn_reflns_av_R_equivalents 0.0360
_diffrn_reflns_av_sigmaI/netI 0.0583
_diffrn_reflns_limit_h_max 35
_diffrn_reflns_limit_h_min -42
_diffrn_reflns_limit_k_max 10
_diffrn_reflns_limit_k_min -12
_diffrn_reflns_limit_l_max 19
_diffrn_reflns_limit_l_min -17
_diffrn_reflns_number 30173
_diffrn_reflns_theta_full 30.09
_diffrn_reflns_theta_max 30.09
_diffrn_reflns_theta_min 1.36
_exptl_absorpt_coefficient_mu 1.018
_exptl_absorpt_correction_T_max 0.9604
_exptl_absorpt_correction_T_min 0.9050
_exptl_absorpt_correction_type multi-scan
_exptl_absorpt_process_details sadabs
_exptl_crystal_colour red
_exptl_crystal_density_diffrn 1.516
_exptl_crystal_description platelet
_exptl_crystal_F_000 1656
_exptl_crystal_size_max 0.10
_exptl_crystal_size_mid 0.07
_exptl_crystal_size_min 0.04
_platon_squeeze_details
;
;
_refine_diff_density_max 3.104
_refine_diff_density_min -1.922
_refine_diff_density_rms 0.176
_refine_ls_abs_structure_details 'Flack H D (1983), Acta Cryst. A39, 876-881'
_refine_ls_abs_structure_Flack 0.00
_refine_ls_extinction_method none
_refine_ls_goodness_of_fit_ref 1.059
_refine_ls_hydrogen_treatment constr
_refine_ls_matrix_type full
_refine_ls_number_parameters 433
_refine_ls_number_reflns 9400
_refine_ls_number_restraints 1
_refine_ls_restrained_S_all 1.059
_refine_ls_R_factor_all 0.0851
_refine_ls_R_factor_gt 0.0665
_refine_ls_shift/su_max 0.000
_refine_ls_shift/su_mean 0.000
_refine_ls_structure_factor_coef Fsqd
_refine_ls_weighting_details 'calc w=1/[\s^2^(Fo^2^)+(0.1224P)^2^+0.0000P] where P=(Fo^2^+2Fc^2^)/3'
_refine_ls_weighting_scheme calc
_refine_ls_wR_factor_gt 0.1747
_refine_ls_wR_factor_ref 0.1839
_reflns_number_gt 7473
_reflns_number_total 9400
_reflns_threshold_expression >2sigma(I)
_cod_data_source_file ic402892f_si_002_01.cif
_cod_data_source_block M'MOF13
_cod_database_code 4337059

loop_
_symmetry_equiv_pos_as_xyz
'x, y, z'
'-x+1/2, -y, z+1/2'
'x+1/2, -y, z+1/2'
'-x, y, z'

loop_
_atom_site_label
_atom_site_type_symbol
_atom_site_fract_x
_atom_site_fract_y
_atom_site_fract_z
_atom_site_U_iso_or_equiv
_atom_site_adp_type
_atom_site_occupancy
_atom_site_symmetry_multiplicity
_atom_site_calc_flag
_atom_site_refinement_flags
C1 C 0.1465(4) 0.1845(10) 0.3923(5) 0.051(2) Uani 1 1 d .
H1 H 0.1484 0.1812 0.3239 0.061 Uiso 1 1 calc R
C2 C 0.1057(3) 0.1845(10) 0.4450(6) 0.043(2) Uani 1 1 d .
H2 H 0.0772 0.1813 0.4184 0.052 Uiso 1 1 calc R
C3 C 0.1167(2) 0.1903(9) 0.5430(5) 0.0330(15) Uani 1 1 d .
H3 H 0.0969 0.1932 0.5957 0.040 Uiso 1 1 calc R
C4 C 0.1643(2) 0.1910(8) 0.5494(5) 0.0267(14) Uani 1 1 d .
C5 C 0.1913(2) 0.1655(7) 0.6318(5) 0.0239(13) Uani 1 1 d .
C6 C 0.2355(2) 0.1197(8) 0.6278(5) 0.0272(15) Uani 1 1 d .
C7 C 0.2597(3) 0.0465(9) 0.7013(5) 0.0359(18) Uani 1 1 d .
H7 H 0.2524 0.0377 0.7676 0.043 Uiso 1 1 calc R
C8 C 0.2975(3) -0.0108(10) 0.6540(6) 0.042(2) Uani 1 1 d .
H8 H 0.3198 -0.0681 0.6832 0.051 Uiso 1 1 calc R
C9 C 0.2959(2) 0.0327(8) 0.5562(6) 0.0353(16) Uani 1 1 d .
H9 H 0.3169 0.0071 0.5087 0.042 Uiso 1 1 calc R
C10 C 0.1696(2) 0.1717(8) 0.7285(4) 0.0241(14) Uani 1 1 d .
C11 C 0.1816(2) 0.2837(7) 0.7957(5) 0.0242(13) Uani 1 1 d .
H11 H 0.2045 0.3500 0.7805 0.029 Uiso 1 1 calc R
C12 C 0.1591(3) 0.2963(8) 0.8865(5) 0.0299(15) Uani 1 1 d .
H12 H 0.1663 0.3718 0.9311 0.036 Uiso 1 1 calc R
C13 C 0.1262(2) 0.1944(8) 0.9073(5) 0.0265(14) Uani 1 1 d .
C14 C 0.1159(2) 0.0793(9) 0.8480(6) 0.0329(16) Uani 1 1 d .
H14 H 0.0948 0.0085 0.8670 0.039 Uiso 1 1 calc R
C15 C 0.1377(3) 0.0671(8) 0.7560(6) 0.0361(17) Uani 1 1 d .
H15 H 0.1305 -0.0114 0.7136 0.043 Uiso 1 1 calc R
C16 C 0.0904(3) 0.0991(10) 1.0660(6) 0.0422(19) Uani 1 1 d .
H16 H 0.1013 0.0013 1.0670 0.051 Uiso 1 1 calc R
C17 C 0.0623(4) 0.1583(11) 1.1270(7) 0.060(3) Uani 1 1 d .
H17 H 0.0487 0.1068 1.1784 0.073 Uiso 1 1 calc R
C18 C 0.0784(2) 0.3312(8) 1.0254(5) 0.0287(14) Uani 1 1 d .
H18 H 0.0792 0.4207 0.9900 0.034 Uiso 1 1 calc R
C19 C 0.3423(3) 0.2944(9) 0.4576(6) 0.045(2) Uani 1 1 d .
H19 H 0.3391 0.2876 0.5256 0.055 Uiso 1 1 calc R
C20 C 0.3833(3) 0.3026(10) 0.4101(7) 0.0423(19) Uani 1 1 d .
H20 H 0.4113 0.3066 0.4388 0.051 Uiso 1 1 calc R
C21 C 0.3730(3) 0.3035(9) 0.3104(6) 0.0365(17) Uani 1 1 d .
H21 H 0.3936 0.3036 0.2592 0.044 Uiso 1 1 calc R
C22 C 0.3261(2) 0.3042(9) 0.2992(5) 0.0285(15) Uani 1 1 d .
C23 C 0.3006(2) 0.3303(7) 0.2150(5) 0.0260(14) Uani 1 1 d .
C24 C 0.2559(2) 0.3661(8) 0.2150(5) 0.0293(15) Uani 1 1 d .
C25 C 0.2306(3) 0.4330(11) 0.1390(6) 0.051(2) Uani 1 1 d .
H25 H 0.2397 0.4436 0.0738 0.061 Uiso 1 1 calc R
C26 C 0.1914(4) 0.4788(15) 0.1759(11) 0.086(4) Uani 1 1 d .
H26 H 0.1689 0.5308 0.1435 0.103 Uiso 1 1 calc R
C27 C 0.1919(3) 0.4291(12) 0.2775(7) 0.059(3) Uani 1 1 d .
H27 H 0.1688 0.4430 0.3221 0.071 Uiso 1 1 calc R
C28 C 0.3241(2) 0.3301(8) 0.1183(4) 0.0259(14) Uani 1 1 d .
C29 C 0.3116(3) 0.2271(8) 0.0459(6) 0.0341(17) Uani 1 1 d .
H29 H 0.2876 0.1631 0.0560 0.041 Uiso 1 1 calc R
C30 C 0.3353(3) 0.2217(9) -0.0397(6) 0.0375(18) Uani 1 1 d .
H30 H 0.3278 0.1505 -0.0871 0.045 Uiso 1 1 calc R
C31 C 0.3714(2) 0.3231(8) -0.0586(4) 0.0289(15) Uani 1 1 d .
C32 C 0.3824(3) 0.4253(9) 0.0125(5) 0.0367(18) Uani 1 1 d .
H32 H 0.4063 0.4901 0.0029 0.044 Uiso 1 1 calc R
C33 C 0.3577(3) 0.4322(8) 0.0990(5) 0.0293(15) Uani 1 1 d .
H33 H 0.3639 0.5069 0.1449 0.035 Uiso 1 1 calc R
C34 C 0.3963(4) 0.2076(13) -0.2201(6) 0.0650(19) Uani 1 1 d .
H34 H 0.3796 0.1197 -0.2211 0.078 Uiso 1 1 calc R
C35 C 0.4264(4) 0.2534(11) -0.2899(7) 0.0650(19) Uani 1 1 d .
H35 H 0.4334 0.2006 -0.3470 0.078 Uiso 1 1 calc R
C36 C 0.4236(4) 0.4188(12) -0.1774(7) 0.0650(19) Uani 1 1 d .
H36 H 0.4292 0.5069 -0.1427 0.078 Uiso 1 1 calc R
N1 N 0.18128(19) 0.1898(8) 0.4508(4) 0.0318(13) Uani 1 1 d .
N2 N 0.26037(19) 0.1156(7) 0.5401(4) 0.0307(13) Uani 1 1 d .
N3 N 0.10092(19) 0.2107(7) 0.9989(4) 0.0276(13) Uani 1 1 d .
N4 N 0.0549(2) 0.3144(8) 1.1048(4) 0.0348(14) Uani 1 1 d .
N5 N 0.2292(2) 0.3626(7) 0.2976(4) 0.0357(15) Uani 1 1 d .
N6 N 0.3086(2) 0.2974(8) 0.3952(4) 0.0308(13) Uani 1 1 d .
N7 N 0.3955(2) 0.3170(8) -0.1483(4) 0.0323(14) Uani 1 1 d .
N8 N 0.4441(2) 0.3830(7) -0.2641(4) 0.0338(14) Uani 1 1 d .
Cl1 Cl 0.0000 0.2963(4) 1.32958(17) 0.0367(6) Uani 1 2 d S
Cl2 Cl 0.0000 0.6343(3) 1.01162(17) 0.0334(5) Uani 1 2 d S
Pd2 Pd 0.244997(18) 0.24206(6) 0.42119(6) 0.03068(15) Uani 1 1 d .
Cd1 Cd 0.0000 0.46704(8) 1.17019(4) 0.02279(17) Uani 1 2 d S
C37 C 0.0000 0.439(2) 1.6939(12) 0.079(6) Uani 1 2 d S
H37 H 0.0000 0.5487 1.6980 0.095 Uiso 1 2 calc SR
Cl3 Cl 0.04806(8) 0.3860(4) 1.7540(2) 0.0734(8) Uani 1 1 d .
Cl4 Cl 0.0000 0.3998(16) 1.5618(6) 0.185(5) Uani 1 2 d S

loop_
_atom_site_aniso_label
_atom_site_aniso_U_11
_atom_site_aniso_U_22
_atom_site_aniso_U_33
_atom_site_aniso_U_23
_atom_site_aniso_U_13
_atom_site_aniso_U_12
C1 0.081(7) 0.049(5) 0.022(4) 0.003(3) -0.004(4) 0.031(5)
C2 0.029(4) 0.052(5) 0.049(5) 0.017(4) -0.007(3) 0.010(4)
C3 0.024(3) 0.044(4) 0.030(4) 0.004(3) 0.001(3) 0.009(3)
C4 0.030(4) 0.027(3) 0.023(3) 0.008(3) 0.005(3) 0.003(3)
C5 0.027(3) 0.021(3) 0.024(3) 0.010(3) 0.013(2) 0.002(3)
C6 0.023(3) 0.036(4) 0.023(3) 0.011(3) 0.013(3) 0.002(3)
C7 0.040(4) 0.041(5) 0.027(3) 0.004(3) 0.005(3) -0.006(3)
C8 0.035(4) 0.056(5) 0.036(5) 0.021(4) 0.005(3) 0.015(4)
C9 0.025(4) 0.039(4) 0.042(4) 0.004(3) 0.008(3) -0.004(3)
C10 0.025(3) 0.026(3) 0.022(3) 0.002(3) 0.010(2) 0.013(3)
C11 0.028(3) 0.021(3) 0.024(3) -0.001(3) 0.007(3) -0.001(3)
C12 0.040(4) 0.028(3) 0.022(3) 0.000(3) 0.012(3) 0.006(3)
C13 0.030(3) 0.033(3) 0.016(3) 0.011(3) 0.012(3) 0.017(3)
C14 0.024(3) 0.033(4) 0.042(4) 0.006(3) 0.011(3) 0.002(3)
C15 0.044(5) 0.024(4) 0.041(4) -0.001(3) 0.008(3) 0.001(3)
C16 0.041(4) 0.046(5) 0.039(4) 0.018(4) 0.018(3) 0.016(4)
C17 0.067(6) 0.065(6) 0.050(5) 0.037(5) 0.028(5) 0.033(5)
C18 0.032(4) 0.033(4) 0.021(3) 0.005(3) 0.008(3) 0.010(3)
C19 0.076(7) 0.032(4) 0.029(4) 0.003(3) 0.002(4) -0.021(4)
C20 0.038(4) 0.047(4) 0.042(4) -0.001(4) -0.009(4) -0.008(4)
C21 0.033(4) 0.040(4) 0.036(4) 0.000(3) 0.009(3) 0.001(4)
C22 0.028(4) 0.041(4) 0.016(3) -0.003(3) 0.012(2) -0.017(3)
C23 0.038(4) 0.022(3) 0.018(3) 0.002(2) 0.013(3) -0.006(3)
C24 0.039(4) 0.020(3) 0.029(3) 0.008(3) 0.013(3) -0.003(3)
C25 0.052(5) 0.059(5) 0.042(5) 0.029(4) 0.020(4) 0.008(5)
C26 0.075(7) 0.120(9) 0.063(6) 0.055(7) 0.033(7) 0.069(7)
C27 0.053(5) 0.072(6) 0.051(5) 0.039(5) 0.029(4) 0.043(5)
C28 0.030(3) 0.030(4) 0.017(3) 0.006(3) 0.004(3) 0.000(3)
C29 0.030(4) 0.038(4) 0.034(4) 0.007(3) 0.002(3) -0.019(3)
C30 0.036(4) 0.045(4) 0.032(4) -0.010(3) 0.007(3) -0.021(3)
C31 0.036(4) 0.031(4) 0.020(3) 0.005(3) 0.012(3) -0.016(3)
C32 0.044(4) 0.034(4) 0.033(4) 0.000(3) 0.015(3) -0.027(4)
C33 0.043(4) 0.021(3) 0.025(3) -0.002(3) 0.011(3) -0.008(3)
C34 0.087(4) 0.069(4) 0.039(3) -0.028(2) 0.038(3) -0.043(3)
C35 0.087(4) 0.069(4) 0.039(3) -0.028(2) 0.038(3) -0.043(3)
C36 0.087(4) 0.069(4) 0.039(3) -0.028(2) 0.038(3) -0.043(3)
N1 0.022(3) 0.051(4) 0.023(3) 0.001(3) 0.008(2) 0.006(3)
N2 0.026(3) 0.043(4) 0.023(3) 0.011(3) 0.008(2) 0.018(3)
N3 0.020(3) 0.038(3) 0.025(3) 0.011(2) 0.009(2) 0.005(2)
N4 0.028(3) 0.060(4) 0.016(2) -0.008(3) 0.004(2) 0.011(3)
N5 0.042(4) 0.038(3) 0.027(3) 0.007(2) 0.024(3) 0.014(3)
N6 0.030(3) 0.044(3) 0.018(3) 0.002(2) 0.005(2) -0.009(3)
N7 0.037(3) 0.043(4) 0.016(2) -0.004(2) 0.015(2) -0.010(3)
N8 0.024(3) 0.049(4) 0.028(3) 0.006(3) 0.005(2) -0.003(3)
Cl1 0.0233(11) 0.0678(17) 0.0191(10) 0.0099(11) 0.000 0.000
Cl2 0.0272(11) 0.0514(15) 0.0216(10) 0.0072(10) 0.000 0.000
Pd2 0.0324(3) 0.0349(3) 0.0248(2) 0.0036(2) 0.0102(3) 0.0043(2)
Cd1 0.0129(2) 0.0419(4) 0.0136(2) -0.0067(3) 0.000 0.000
C37 0.092(12) 0.075(10) 0.069(11) 0.059(9) 0.000 0.000
Cl3 0.0381(12) 0.127(3) 0.0554(13) -0.0057(15) -0.0006(11) 0.0048(15)
Cl4 0.065(3) 0.375(14) 0.115(5) -0.046(8) 0.000 0.000

loop_
_atom_type_symbol
_atom_type_description
_atom_type_scat_dispersion_real
_atom_type_scat_dispersion_imag
_atom_type_scat_source
C C 0.0033 0.0016 'International Tables Vol C Tables 4.2.6.8 and 6.1.1.4'
H H 0.0000 0.0000 'International Tables Vol C Tables 4.2.6.8 and 6.1.1.4'
N N 0.0061 0.0033 'International Tables Vol C Tables 4.2.6.8 and 6.1.1.4'
Cl Cl 0.1484 0.1585 'International Tables Vol C Tables 4.2.6.8 and 6.1.1.4'
Pd Pd -0.9988 1.0072 'International Tables Vol C Tables 4.2.6.8 and 6.1.1.4'
Cd Cd -0.8075 1.2024 'International Tables Vol C Tables 4.2.6.8 and 6.1.1.4'

loop_
_geom_angle_atom_site_label_1
_geom_angle_atom_site_label_2
_geom_angle_atom_site_label_3
_geom_angle
_geom_angle_site_symmetry_1
_geom_angle_site_symmetry_3
N1 C1 C2 112.5(7) . .
N1 C1 H1 123.7 . .
C2 C1 H1 123.7 . .
C3 C2 C1 106.2(7) . .
C3 C2 H2 126.9 . .
C1 C2 H2 126.9 . .
C2 C3 C4 107.4(7) . .
C2 C3 H3 126.3 . .
C4 C3 H3 126.3 . .
C5 C4 N1 122.7(6) . .
C5 C4 C3 128.7(6) . .
N1 C4 C3 107.4(6) . .
C6 C5 C4 124.7(6) . .
C6 C5 C10 118.0(6) . .
C4 C5 C10 116.9(5) . .
C5 C6 C7 127.4(6) . .
C5 C6 N2 123.2(6) . .
C7 C6 N2 108.3(6) . .
C6 C7 C8 105.4(6) . .
C6 C7 H7 127.3 . .
C8 C7 H7 127.3 . .
C9 C8 C7 108.0(7) . .
C9 C8 H8 126.0 . .
C7 C8 H8 126.0 . .
N2 C9 C8 110.2(7) . .
N2 C9 H9 124.9 . .
C8 C9 H9 124.9 . .
C15 C10 C11 118.7(6) . .
C15 C10 C5 121.5(6) . .
C11 C10 C5 119.8(6) . .
C10 C11 C12 120.2(6) . .
C10 C11 H11 119.9 . .
C12 C11 H11 119.9 . .
C13 C12 C11 118.2(7) . .
C13 C12 H12 120.9 . .
C11 C12 H12 120.9 . .
C14 C13 C12 123.3(6) . .
C14 C13 N3 117.9(6) . .
C12 C13 N3 118.8(6) . .
C13 C14 C15 118.9(7) . .
C13 C14 H14 120.6 . .
C15 C14 H14 120.6 . .
C10 C15 C14 120.4(7) . .
C10 C15 H15 119.8 . .
C14 C15 H15 119.8 . .
C17 C16 N3 106.0(7) . .
C17 C16 H16 127.0 . .
N3 C16 H16 127.0 . .
C16 C17 N4 111.1(7) . .
C16 C17 H17 124.4 . .
N4 C17 H17 124.4 . .
N4 C18 N3 114.3(6) . .
N4 C18 H18 122.9 . .
N3 C18 H18 122.9 . .
N6 C19 C20 112.3(7) . .
N6 C19 H19 123.8 . .
C20 C19 H19 123.8 . .
C21 C20 C19 104.8(7) . .
C21 C20 H20 127.6 . .
C19 C20 H20 127.6 . .
C20 C21 C22 108.9(7) . .
C20 C21 H21 125.5 . .
C22 C21 H21 125.5 . .
C23 C22 N6 124.2(6) . .
C23 C22 C21 129.3(6) . .
N6 C22 C21 105.8(6) . .
C24 C23 C22 124.9(6) . .
C24 C23 C28 117.5(6) . .
C22 C23 C28 117.5(6) . .
N5 C24 C23 124.1(7) . .
N5 C24 C25 107.0(6) . .
C23 C24 C25 128.3(6) . .
C26 C25 C24 109.0(8) . .
C26 C25 H25 125.5 . .
C24 C25 H25 125.5 . .
C25 C26 C27 104.5(8) . .
C25 C26 H26 127.7 . .
C27 C26 H26 127.7 . .
N5 C27 C26 110.6(7) . .
N5 C27 H27 124.7 . .
C26 C27 H27 124.7 . .
C33 C28 C29 119.6(6) . .
C33 C28 C23 120.8(6) . .
C29 C28 C23 119.6(6) . .
C30 C29 C28 119.0(6) . .
C30 C29 H29 120.5 . .
C28 C29 H29 120.5 . .
C29 C30 C31 121.6(7) . .
C29 C30 H30 119.2 . .
C31 C30 H30 119.2 . .
C32 C31 N7 120.6(6) . .
C32 C31 C30 118.4(6) . .
N7 C31 C30 121.1(6) . .
C31 C32 C33 119.8(6) . .
C31 C32 H32 120.1 . .
C33 C32 H32 120.1 . .
C28 C33 C32 121.4(7) . .
C28 C33 H33 119.3 . .
C32 C33 H33 119.3 . .
C35 C34 N7 106.8(8) . .
C35 C34 H34 126.6 . .
N7 C34 H34 126.6 . .
N8 C35 C34 110.1(8) . .
N8 C35 H35 124.9 . .
C34 C35 H35 124.9 . .
N7 C36 N8 113.1(7) . .
N7 C36 H36 123.5 . .
N8 C36 H36 123.5 . .
C1 N1 C4 106.4(6) . .
C1 N1 Pd2 130.2(5) . .
C4 N1 Pd2 121.6(5) . .
C9 N2 C6 107.8(6) . .
C9 N2 Pd2 129.1(5) . .
C6 N2 Pd2 122.7(4) . .
C18 N3 C16 106.7(6) . .
C18 N3 C13 125.3(6) . .
C16 N3 C13 127.2(6) . .
C18 N4 C17 101.6(6) . .
C18 N4 Cd1 129.6(5) . .
C17 N4 Cd1 126.7(5) . .
C27 N5 C24 108.7(6) . .
C27 N5 Pd2 127.8(5) . .
C24 N5 Pd2 122.9(5) . .
C19 N6 C22 108.0(6) . .
C19 N6 Pd2 127.9(5) . .
C22 N6 Pd2 121.9(5) . .
C36 N7 C34 105.5(6) . .
C36 N7 C31 124.5(6) . .
C34 N7 C31 130.0(7) . .
C35 N8 C36 104.5(7) . .
C35 N8 Cd1 133.9(5) . 2_563
C36 N8 Cd1 121.5(5) . 2_563
N6 Pd2 N1 178.4(3) . .
N6 Pd2 N2 93.4(2) . .
N1 Pd2 N2 85.9(2) . .
N6 Pd2 N5 87.0(3) . .
N1 Pd2 N5 93.7(2) . .
N2 Pd2 N5 177.8(3) . .
N4 Cd1 N4 91.0(3) 4 .
N4 Cd1 N8 179.1(3) 4 2_566
N4 Cd1 N8 88.2(2) . 2_566
N4 Cd1 N8 88.2(2) 4 3_466
N4 Cd1 N8 179.1(3) . 3_466
N8 Cd1 N8 92.6(3) 2_566 3_466
N4 Cd1 Cl2 91.09(16) 4 .
N4 Cd1 Cl2 91.09(16) . .
N8 Cd1 Cl2 89.34(16) 2_566 .
N8 Cd1 Cl2 89.34(16) 3_466 .
N4 Cd1 Cl1 88.63(16) 4 .
N4 Cd1 Cl1 88.63(16) . .
N8 Cd1 Cl1 90.94(16) 2_566 .
N8 Cd1 Cl1 90.94(16) 3_466 .
Cl2 Cd1 Cl1 179.59(10) . .
Cl3 C37 Cl3 113.8(7) . 4
Cl3 C37 Cl4 114.4(8) . .
Cl3 C37 Cl4 114.4(8) 4 .
Cl3 C37 H37 104.2 . .
Cl3 C37 H37 104.2 4 .
Cl4 C37 H37 104.2 . .

loop_
_geom_bond_atom_site_label_1
_geom_bond_atom_site_label_2
_geom_bond_distance
_geom_bond_site_symmetry_2
C1 N1 1.312(11) .
C1 C2 1.420(13) .
C1 H1 0.9300 .
C2 C3 1.372(11) .
C2 H2 0.9300 .
C3 C4 1.434(10) .
C3 H3 0.9300 .
C4 C5 1.399(10) .
C4 N1 1.432(8) .
C5 C6 1.390(9) .
C5 C10 1.466(8) .
C6 C7 1.396(10) .
C6 N2 1.406(8) .
C7 C8 1.400(11) .
C7 H7 0.9300 .
C8 C9 1.383(11) .
C8 H8 0.9300 .
C9 N2 1.316(9) .
C9 H9 0.9300 .
C10 C15 1.388(10) .
C10 C11 1.399(10) .
C11 C12 1.410(9) .
C11 H11 0.9300 .
C12 C13 1.371(11) .
C12 H12 0.9300 .
C13 C14 1.339(11) .
C13 N3 1.464(8) .
C14 C15 1.413(10) .
C14 H14 0.9300 .
C15 H15 0.9300 .
C16 C17 1.295(11) .
C16 N3 1.384(9) .
C16 H16 0.9300 .
C17 N4 1.439(12) .
C17 H17 0.9300 .
C18 N4 1.297(9) .
C18 N3 1.319(9) .
C18 H18 0.9300 .
C19 N6 1.319(11) .
C19 C20 1.390(13) .
C19 H19 0.9300 .
C20 C21 1.388(12) .
C20 H20 0.9300 .
C21 C22 1.418(11) .
C21 H21 0.9300 .
C22 C23 1.396(10) .
C22 N6 1.405(8) .
C23 C24 1.380(10) .
C23 C28 1.490(8) .
C24 N5 1.379(9) .
C24 C25 1.412(12) .
C25 C26 1.346(13) .
C25 H25 0.9300 .
C26 C27 1.448(14) .
C26 H26 0.9300 .
C27 N5 1.295(11) .
C27 H27 0.9300 .
C28 C33 1.384(10) .
C28 C29 1.394(10) .
C29 C30 1.363(11) .
C29 H29 0.9300 .
C30 C31 1.435(10) .
C30 H30 0.9300 .
C31 C32 1.366(10) .
C31 N7 1.417(8) .
C32 C33 1.390(10) .
C32 H32 0.9300 .
C33 H33 0.9300 .
C34 C35 1.372(12) .
C34 N7 1.378(11) .
C34 H34 0.9300 .
C35 N8 1.318(11) .
C35 H35 0.9300 .
C36 N7 1.300(11) .
C36 N8 1.366(10) .
C36 H36 0.9300 .
N1 Pd2 2.010(6) .
N2 Pd2 2.021(5) .
N4 Cd1 2.314(6) .
N5 Pd2 2.046(6) .
N6 Pd2 2.006(6) .
N8 Cd1 2.322(6) 2_563
Cl1 Cd1 2.643(3) .
Cl2 Cd1 2.617(2) .
Cd1 N4 2.314(6) 4
Cd1 N8 2.322(6) 2_566
Cd1 N8 2.322(6) 3_466
C37 Cl3 1.724(7) .
C37 Cl3 1.724(7) 4
C37 Cl4 1.826(19) .
C37 H37 0.9800 .

loop_
_platon_squeeze_void_nr
_platon_squeeze_void_average_x
_platon_squeeze_void_average_y
_platon_squeeze_void_average_z
_platon_squeeze_void_volume
_platon_squeeze_void_count_electrons
_platon_squeeze_void_content
1 0.000 -0.077 -0.352 209 99 ' '
2 0.500 0.077 0.148 209 98 ' '
